data_4108490
loop_
_publ_author_name
'Shenglai Yao'
'Carsten Milsmann'
'Eckhard Bill'
'Karl Wieghardt'
'Matthias Driess'

_publ_contact_author_address
;Technische Universit\"at Berlin,
Institute of Chemistry
Strasse des 17. Juni 136, D-10623 Berlin, Germany
;
_publ_contact_author_email matthias.driess@tu-berlin.de
_publ_contact_author_fax +49(0)30-314-29732
_publ_contact_author_name 'Matthias Driess'
_publ_contact_author_phone +49(0)30-314-29731
_publ_section_title
;
 From a Paramagnetic, Mononuclear Supersulfidonickel(II) Complex to a
 Diamagnetic Dimer with a Four-Sulfur Two-Electron Bond
;
_journal_name_full 'Journal of the American Chemical Society'
_journal_page_first 13536
_journal_page_last 13537
_journal_paper_doi 10.1021/ja806101h
_journal_volume 130
_journal_year 2008
_chemical_formula_sum 'C58 H82 N4 Ni2 S2'
_chemical_formula_weight 1016.82
_chemical_name_systematic
; 
 ? 
;
_space_group_IT_number 14
_symmetry_cell_setting monoclinic
_symmetry_space_group_name_Hall '-P 2yn'
_symmetry_space_group_name_H-M 'P 1 21/n 1'
_atom_sites_solution_hydrogens geom
_atom_sites_solution_primary direct
_atom_sites_solution_secondary difmap
_audit_creation_method
;
CrysAlis RED, Oxford Diffraction Ltd.,
Version 1.171.31.8 (release 12-01-2007 CrysAlis171 .NET)
(compiled Jan 12 2007,17:49:11)
;
_cell_angle_alpha 90.00
_cell_angle_beta 90.00
_cell_angle_gamma 90.00
_cell_formula_units_Z 4
_cell_length_a 11.1549(4)
_cell_length_b 20.5247(7)
_cell_length_c 24.3787(9)
_cell_measurement_reflns_used 12749
_cell_measurement_temperature 150(2)
_cell_measurement_theta_max 32.3600
_cell_measurement_theta_min 3.0882
_cell_volume 5581.5(3)
_computing_cell_refinement
;
CrysAlis RED, Oxford Diffraction Ltd.,
Version 1.171.31.8 (release 12-01-2007 CrysAlis171 .NET)
(compiled Jan 12 2007,17:49:11)
;
_computing_data_collection
;
CrysAlis CCD, Oxford Diffraction Ltd.,
Version 1.171.31.8 (release 12-01-2007 CrysAlis171 .NET)
(compiled Jan 12 2007,17:49:11)
;
_computing_data_reduction
;
CrysAlis RED, Oxford Diffraction Ltd.,
Version 1.171.31.8 (release 12-01-2007 CrysAlis171 .NET)
(compiled Jan 12 2007,17:49:11)
;
_computing_publication_material 'SHELXL-97 (Sheldrick, 1997)'
_computing_structure_refinement 'SHELXL-97 (Sheldrick, 1997)'
_computing_structure_solution 'SHELXS-97 (Sheldrick, 1990)'
_diffrn_ambient_temperature 150(2)
_diffrn_measured_fraction_theta_full 0.998
_diffrn_measured_fraction_theta_max 0.998
_diffrn_measurement_device_type 'Oxford Diffraction Xcalibur S Sapphire'
_diffrn_measurement_method \w
_diffrn_radiation_monochromator graphite
_diffrn_radiation_source 'Enhance (Mo) X-ray Source'
_diffrn_radiation_type MoK\a
_diffrn_radiation_wavelength 0.71073
_diffrn_reflns_av_R_equivalents 0.0823
_diffrn_reflns_av_sigmaI/netI 0.0797
_diffrn_reflns_limit_h_max 13
_diffrn_reflns_limit_h_min -13
_diffrn_reflns_limit_k_max 24
_diffrn_reflns_limit_k_min -24
_diffrn_reflns_limit_l_max 28
_diffrn_reflns_limit_l_min -28
_diffrn_reflns_number 45252
_diffrn_reflns_theta_full 25.00
_diffrn_reflns_theta_max 25.00
_diffrn_reflns_theta_min 3.09
_exptl_absorpt_coefficient_mu 0.788
_exptl_absorpt_correction_T_max 1.00000
_exptl_absorpt_correction_T_min 0.84358
_exptl_absorpt_correction_type multi-scan
_exptl_absorpt_process_details
;
CrysAlis RED, Oxford Diffraction Ltd.,
Version 1.171.32.24 (release 21-04-2008 CrysAlis171 .NET)
(compiled Apr 21 2008,18:23:10)
empirical absorption correction using spherical harmonics,
 implemented in SCALE3 ABSPACK scaling algorithm.
;
_exptl_crystal_colour brown
_exptl_crystal_density_diffrn 1.210
_exptl_crystal_description plate
_exptl_crystal_F_000 2184
_exptl_crystal_size_max 0.42
_exptl_crystal_size_mid 0.31
_exptl_crystal_size_min 0.08
_refine_diff_density_max 0.449
_refine_diff_density_min -0.460
_refine_diff_density_rms 0.067
_refine_ls_extinction_method none
_refine_ls_goodness_of_fit_ref 1.125
_refine_ls_hydrogen_treatment constr
_refine_ls_matrix_type full
_refine_ls_number_parameters 615
_refine_ls_number_reflns 9815
_refine_ls_number_restraints 0
_refine_ls_restrained_S_all 1.125
_refine_ls_R_factor_all 0.0981
_refine_ls_R_factor_gt 0.0613
_refine_ls_shift/su_max 0.001
_refine_ls_shift/su_mean 0.000
_refine_ls_structure_factor_coef Fsqd
_refine_ls_weighting_details 'calc w=1/[\s^2^(Fo^2^)+(0.0374P)^2^+0.0000P] where P=(Fo^2^+2Fc^2^)/3'
_refine_ls_weighting_scheme calc
_refine_ls_wR_factor_gt 0.0931
_refine_ls_wR_factor_ref 0.1017
_reflns_number_gt 7438
_reflns_number_total 9815
_reflns_threshold_expression >2sigma(I)
_cod_data_source_file ja806101h_si_003.cif
_cod_data_source_block compound3
_cod_database_code 4108490

loop_
_symmetry_equiv_pos_as_xyz
'x, y, z'
'-x+1/2, y+1/2, -z+1/2'
'-x, -y, -z'
'x-1/2, -y-1/2, z-1/2'

loop_
_atom_site_label
_atom_site_type_symbol
_atom_site_fract_x
_atom_site_fract_y
_atom_site_fract_z
_atom_site_U_iso_or_equiv
_atom_site_adp_type
_atom_site_occupancy
_atom_site_symmetry_multiplicity
_atom_site_calc_flag
_atom_site_refinement_flags
Ni1 Ni 0.95159(4) 0.77491(2) 0.167581(18) 0.01354(12) Uani 1 1 d .
S1 S 1.13190(8) 0.80902(4) 0.14605(4) 0.0185(2) Uani 1 1 d .
N1 N 0.8762(2) 0.84268(13) 0.20840(11) 0.0157(7) Uani 1 1 d .
C1 C 0.7220(3) 0.89155(17) 0.26896(15) 0.0228(9) Uani 1 1 d .
H1A H 0.7833 0.9141 0.2906 0.034 Uiso 1 1 calc R
H1B H 0.6585 0.8757 0.2934 0.034 Uiso 1 1 calc R
H1C H 0.6877 0.9218 0.2421 0.034 Uiso 1 1 calc R
Ni2 Ni 1.16704(4) 0.78960(2) 0.058815(18) 0.01476(12) Uani 1 1 d .
S2 S 1.08008(8) 0.72032(4) 0.11537(4) 0.0200(2) Uani 1 1 d .
N2 N 0.8619(2) 0.70453(13) 0.19785(11) 0.0160(7) Uani 1 1 d .
C2 C 0.7786(3) 0.83412(16) 0.23910(14) 0.0173(8) Uani 1 1 d .
N3 N 1.2945(2) 0.84864(13) 0.04427(11) 0.0155(7) Uani 1 1 d .
C3 C 0.7252(3) 0.77330(16) 0.24724(13) 0.0156(8) Uani 1 1 d .
H3 H 0.6506 0.7735 0.2660 0.019 Uiso 1 1 calc R
N4 N 1.1708(3) 0.74983(13) -0.01061(12) 0.0190(7) Uani 1 1 d .
C4 C 0.7676(3) 0.71245(17) 0.23126(14) 0.0170(8) Uani 1 1 d .
C5 C 0.7029(3) 0.65380(17) 0.25529(15) 0.0259(9) Uani 1 1 d .
H5A H 0.6512 0.6343 0.2272 0.039 Uiso 1 1 calc R
H5B H 0.6540 0.6677 0.2866 0.039 Uiso 1 1 calc R
H5C H 0.7620 0.6216 0.2676 0.039 Uiso 1 1 calc R
C6 C 0.9272(3) 0.90761(16) 0.20798(14) 0.0171(8) Uani 1 1 d .
C7 C 0.8777(3) 0.95579(16) 0.17418(15) 0.0186(8) Uani 1 1 d .
C8 C 0.9260(3) 1.01838(18) 0.17641(16) 0.0256(9) Uani 1 1 d .
H8 H 0.8933 1.0516 0.1538 0.031 Uiso 1 1 calc R
C9 C 1.0202(3) 1.03290(18) 0.21080(17) 0.0295(10) Uani 1 1 d .
H9 H 1.0515 1.0759 0.2120 0.035 Uiso 1 1 calc R
C10 C 1.0691(3) 0.98484(19) 0.24356(17) 0.0288(10) Uani 1 1 d .
H10 H 1.1349 0.9951 0.2667 0.035 Uiso 1 1 calc R
C11 C 1.0238(3) 0.92157(17) 0.24332(15) 0.0201(9) Uani 1 1 d .
C12 C 1.0736(3) 0.87060(19) 0.28262(16) 0.0278(10) Uani 1 1 d .
H12 H 1.0494 0.8268 0.2684 0.033 Uiso 1 1 calc R
C13 C 1.2104(4) 0.8716(2) 0.28561(19) 0.0474(13) Uani 1 1 d .
H13A H 1.2437 0.8672 0.2486 0.071 Uiso 1 1 calc R
H13B H 1.2383 0.8354 0.3085 0.071 Uiso 1 1 calc R
H13C H 1.2370 0.9129 0.3017 0.071 Uiso 1 1 calc R
C14 C 1.0206(4) 0.8778(3) 0.33982(18) 0.0569(15) Uani 1 1 d .
H14A H 1.0410 0.9208 0.3546 0.085 Uiso 1 1 calc R
H14B H 1.0533 0.8439 0.3638 0.085 Uiso 1 1 calc R
H14C H 0.9332 0.8733 0.3379 0.085 Uiso 1 1 calc R
C15 C 0.7737(3) 0.94120(18) 0.13606(16) 0.0255(9) Uani 1 1 d .
H15 H 0.7260 0.9054 0.1533 0.031 Uiso 1 1 calc R
C16 C 0.6889(4) 0.9989(2) 0.1277(2) 0.0543(14) Uani 1 1 d .
H16A H 0.6630 1.0155 0.1634 0.081 Uiso 1 1 calc R
H16B H 0.6187 0.9846 0.1067 0.081 Uiso 1 1 calc R
H16C H 0.7306 1.0334 0.1075 0.081 Uiso 1 1 calc R
C17 C 0.8163(4) 0.9166(2) 0.08051(18) 0.0521(13) Uani 1 1 d .
H17A H 0.8562 0.9521 0.0608 0.078 Uiso 1 1 calc R
H17B H 0.7473 0.9014 0.0592 0.078 Uiso 1 1 calc R
H17C H 0.8727 0.8806 0.0858 0.078 Uiso 1 1 calc R
C18 C 0.9093(3) 0.63920(16) 0.19128(14) 0.0159(8) Uani 1 1 d .
C19 C 0.8559(3) 0.59416(16) 0.15561(15) 0.0191(8) Uani 1 1 d .
C20 C 0.9081(3) 0.53304(17) 0.15006(15) 0.0241(9) Uani 1 1 d .
H20 H 0.8716 0.5018 0.1266 0.029 Uiso 1 1 calc R
C21 C 1.0115(4) 0.51663(18) 0.17766(16) 0.0292(10) Uani 1 1 d .
H21 H 1.0467 0.4749 0.1726 0.035 Uiso 1 1 calc R
C22 C 1.0635(3) 0.56116(18) 0.21270(15) 0.0244(9) Uani 1 1 d .
H22 H 1.1341 0.5495 0.2322 0.029 Uiso 1 1 calc R
C23 C 1.0142(3) 0.62293(17) 0.22004(14) 0.0199(9) Uani 1 1 d .
C25 C 1.2087(3) 0.6630(2) 0.26309(17) 0.0377(11) Uani 1 1 d .
H25A H 1.2283 0.6233 0.2835 0.056 Uiso 1 1 calc R
H25B H 1.2431 0.7008 0.2819 0.056 Uiso 1 1 calc R
H25C H 1.2421 0.6600 0.2260 0.056 Uiso 1 1 calc R
C26 C 1.0166(4) 0.6662(2) 0.31672(16) 0.0391(11) Uani 1 1 d .
H26A H 0.9315 0.6778 0.3144 0.059 Uiso 1 1 calc R
H26B H 1.0576 0.6964 0.3416 0.059 Uiso 1 1 calc R
H26C H 1.0244 0.6216 0.3307 0.059 Uiso 1 1 calc R
C27 C 0.7462(3) 0.61018(17) 0.12223(15) 0.0219(9) Uani 1 1 d .
H27 H 0.7134 0.6527 0.1356 0.026 Uiso 1 1 calc R
C28 C 0.7816(4) 0.6183(2) 0.06230(16) 0.0364(11) Uani 1 1 d .
H28A H 0.8437 0.6519 0.0592 0.055 Uiso 1 1 calc R
H28B H 0.7113 0.6313 0.0409 0.055 Uiso 1 1 calc R
H28C H 0.8127 0.5769 0.0482 0.055 Uiso 1 1 calc R
C29 C 0.6473(4) 0.55842(19) 0.12771(19) 0.0385(11) Uani 1 1 d .
H29A H 0.6762 0.5169 0.1129 0.058 Uiso 1 1 calc R
H29B H 0.5763 0.5724 0.1072 0.058 Uiso 1 1 calc R
H29C H 0.6265 0.5529 0.1665 0.058 Uiso 1 1 calc R
C30 C 1.4565(3) 0.90125(18) -0.00902(16) 0.0299(10) Uani 1 1 d .
H30A H 1.4469 0.9388 0.0154 0.045 Uiso 1 1 calc R
H30B H 1.4631 0.9164 -0.0470 0.045 Uiso 1 1 calc R
H30C H 1.5292 0.8773 0.0010 0.045 Uiso 1 1 calc R
C31 C 1.3487(3) 0.85681(16) -0.00356(15) 0.0182(8) Uani 1 1 d .
C32 C 1.3148(3) 0.82312(18) -0.05048(15) 0.0276(10) Uani 1 1 d .
H32 H 1.3496 0.8371 -0.0840 0.033 Uiso 1 1 calc R
C33 C 1.2354(3) 0.77098(18) -0.05347(14) 0.0245(9) Uani 1 1 d .
C34 C 1.2264(4) 0.7371(2) -0.10821(16) 0.0421(12) Uani 1 1 d .
H34A H 1.2379 0.6901 -0.1031 0.063 Uiso 1 1 calc R
H34B H 1.2884 0.7539 -0.1329 0.063 Uiso 1 1 calc R
H34C H 1.1472 0.7451 -0.1242 0.063 Uiso 1 1 calc R
C35 C 1.3461(3) 0.87858(16) 0.09205(14) 0.0167(8) Uani 1 1 d .
C36 C 1.3149(3) 0.94273(17) 0.10636(15) 0.0203(9) Uani 1 1 d .
C37 C 1.3600(3) 0.96761(18) 0.15517(16) 0.0278(10) Uani 1 1 d .
H37 H 1.3394 1.0106 0.1661 0.033 Uiso 1 1 calc R
C38 C 1.4347(3) 0.9305(2) 0.18806(17) 0.0316(10) Uani 1 1 d .
H38 H 1.4638 0.9480 0.2216 0.038 Uiso 1 1 calc R
C39 C 1.4670(3) 0.86848(19) 0.17245(16) 0.0264(9) Uani 1 1 d .
H39 H 1.5199 0.8440 0.1950 0.032 Uiso 1 1 calc R
C40 C 1.4238(3) 0.84130(17) 0.12470(15) 0.0200(9) Uani 1 1 d .
C41 C 1.4619(3) 0.77281(18) 0.10777(17) 0.0297(10) Uani 1 1 d .
H41 H 1.4117 0.7595 0.0757 0.036 Uiso 1 1 calc R
C42 C 1.5926(4) 0.7723(2) 0.0896(2) 0.0541(14) Uani 1 1 d .
H42A H 1.6048 0.8057 0.0613 0.081 Uiso 1 1 calc R
H42B H 1.6127 0.7294 0.0746 0.081 Uiso 1 1 calc R
H42C H 1.6443 0.7816 0.1211 0.081 Uiso 1 1 calc R
C43 C 1.4427(4) 0.7234(2) 0.1530(2) 0.0470(13) Uani 1 1 d .
H43A H 1.4935 0.7344 0.1844 0.070 Uiso 1 1 calc R
H43B H 1.4638 0.6798 0.1395 0.070 Uiso 1 1 calc R
H43C H 1.3584 0.7238 0.1643 0.070 Uiso 1 1 calc R
C44 C 1.2379(3) 0.98426(17) 0.06831(16) 0.0257(9) Uani 1 1 d .
H44 H 1.2718 0.9797 0.0305 0.031 Uiso 1 1 calc R
C45 C 1.2392(4) 1.05679(18) 0.08248(18) 0.0380(11) Uani 1 1 d .
H45A H 1.2010 1.0635 0.1182 0.057 Uiso 1 1 calc R
H45B H 1.1952 1.0811 0.0544 0.057 Uiso 1 1 calc R
H45C H 1.3223 1.0723 0.0839 0.057 Uiso 1 1 calc R
C46 C 1.1092(3) 0.96125(19) 0.06600(18) 0.0343(11) Uani 1 1 d .
H46A H 1.1053 0.9193 0.0468 0.052 Uiso 1 1 calc R
H46B H 1.0605 0.9934 0.0463 0.052 Uiso 1 1 calc R
H46C H 1.0782 0.9561 0.1034 0.052 Uiso 1 1 calc R
C47 C 1.1020(3) 0.69152(16) -0.02001(14) 0.0187(8) Uani 1 1 d .
C48 C 0.9894(3) 0.69661(17) -0.04629(14) 0.0223(9) Uani 1 1 d .
C49 C 0.9327(4) 0.63859(18) -0.06110(15) 0.0277(10) Uani 1 1 d .
H49 H 0.8577 0.6405 -0.0795 0.033 Uiso 1 1 calc R
C50 C 0.9823(4) 0.57876(18) -0.04984(16) 0.0289(10) Uani 1 1 d .
H50 H 0.9429 0.5401 -0.0614 0.035 Uiso 1 1 calc R
C51 C 1.0882(3) 0.57501(18) -0.02193(16) 0.0277(10) Uani 1 1 d .
H51 H 1.1205 0.5334 -0.0133 0.033 Uiso 1 1 calc R
C52 C 1.1501(3) 0.63088(17) -0.00583(15) 0.0226(9) Uani 1 1 d .
C53 C 1.2689(3) 0.62553(18) 0.02478(16) 0.0274(10) Uani 1 1 d .
H53 H 1.2816 0.6678 0.0444 0.033 Uiso 1 1 calc R
C54 C 1.3749(4) 0.6165(3) -0.0146(2) 0.0579(14) Uani 1 1 d .
H54A H 1.3650 0.5756 -0.0349 0.087 Uiso 1 1 calc R
H54B H 1.4497 0.6149 0.0065 0.087 Uiso 1 1 calc R
H54C H 1.3777 0.6530 -0.0404 0.087 Uiso 1 1 calc R
C55 C 1.2671(4) 0.5718(2) 0.06841(19) 0.0436(12) Uani 1 1 d .
H55A H 1.1963 0.5772 0.0918 0.065 Uiso 1 1 calc R
H55B H 1.3396 0.5747 0.0909 0.065 Uiso 1 1 calc R
H55C H 1.2641 0.5291 0.0504 0.065 Uiso 1 1 calc R
C56 C 0.9300(4) 0.76181(18) -0.05730(16) 0.0303(10) Uani 1 1 d .
H56 H 0.9916 0.7966 -0.0518 0.036 Uiso 1 1 calc R
C57 C 0.8815(5) 0.7685(2) -0.11489(19) 0.0652(16) Uani 1 1 d .
H57A H 0.9448 0.7581 -0.1413 0.098 Uiso 1 1 calc R
H57B H 0.8540 0.8133 -0.1208 0.098 Uiso 1 1 calc R
H57C H 0.8141 0.7385 -0.1199 0.098 Uiso 1 1 calc R
C58 C 0.8297(5) 0.7730(2) -0.0158(2) 0.0609(15) Uani 1 1 d .
H58A H 0.7694 0.7386 -0.0196 0.091 Uiso 1 1 calc R
H58B H 0.7924 0.8155 -0.0227 0.091 Uiso 1 1 calc R
H58C H 0.8630 0.7722 0.0214 0.091 Uiso 1 1 calc R
C24 C 1.0732(3) 0.67047(17) 0.25970(15) 0.0222(9) Uani 1 1 d .
H24 H 1.0570 0.7153 0.2455 0.027 Uiso 1 1 calc R

loop_
_atom_site_aniso_label
_atom_site_aniso_U_11
_atom_site_aniso_U_22
_atom_site_aniso_U_33
_atom_site_aniso_U_23
_atom_site_aniso_U_13
_atom_site_aniso_U_12
Ni1 0.0144(2) 0.0117(2) 0.0146(3) -0.00010(19) 0.00107(19) -0.00049(19)
S1 0.0173(5) 0.0221(5) 0.0162(5) -0.0040(4) 0.0021(4) -0.0046(4)
N1 0.0150(16) 0.0149(16) 0.0171(17) 0.0000(13) -0.0031(14) 0.0000(13)
C1 0.016(2) 0.024(2) 0.028(2) -0.0051(17) 0.0011(18) 0.0008(17)
Ni2 0.0196(3) 0.0113(2) 0.0135(2) -0.00145(19) 0.00093(19) -0.0033(2)
S2 0.0248(5) 0.0138(5) 0.0214(5) 0.0003(4) 0.0068(4) 0.0005(4)
N2 0.0185(16) 0.0128(16) 0.0168(17) 0.0007(12) -0.0001(13) -0.0002(13)
C2 0.016(2) 0.017(2) 0.019(2) -0.0031(15) -0.0048(17) 0.0038(16)
N3 0.0194(16) 0.0121(15) 0.0151(17) 0.0008(12) -0.0001(14) 0.0017(13)
C3 0.0144(18) 0.020(2) 0.0121(19) 0.0011(15) 0.0009(15) 0.0019(16)
N4 0.0286(18) 0.0138(16) 0.0147(17) -0.0004(12) -0.0008(14) -0.0050(14)
C4 0.0172(19) 0.019(2) 0.0148(19) 0.0050(16) -0.0027(16) -0.0032(16)
C5 0.028(2) 0.024(2) 0.025(2) -0.0009(17) 0.0084(19) -0.0047(18)
C6 0.017(2) 0.0132(19) 0.021(2) -0.0074(15) 0.0028(17) -0.0019(16)
C7 0.017(2) 0.015(2) 0.024(2) -0.0006(16) 0.0044(17) 0.0014(16)
C8 0.024(2) 0.018(2) 0.035(3) -0.0001(18) 0.004(2) 0.0030(17)
C9 0.028(2) 0.016(2) 0.045(3) -0.0095(19) 0.006(2) -0.0071(18)
C10 0.020(2) 0.031(2) 0.036(3) -0.0120(19) 0.0017(19) -0.0051(18)
C11 0.016(2) 0.025(2) 0.020(2) -0.0057(17) 0.0025(17) 0.0012(17)
C12 0.027(2) 0.031(2) 0.025(2) -0.0046(18) -0.0052(19) -0.0044(19)
C13 0.027(2) 0.073(4) 0.042(3) 0.008(2) -0.009(2) 0.007(2)
C14 0.048(3) 0.090(4) 0.033(3) 0.018(3) 0.005(2) 0.016(3)
C15 0.022(2) 0.023(2) 0.031(2) 0.0076(18) -0.0011(19) -0.0028(17)
C16 0.038(3) 0.034(3) 0.091(4) 0.018(3) -0.022(3) 0.002(2)
C17 0.034(3) 0.079(4) 0.043(3) -0.009(3) -0.013(2) -0.012(3)
C18 0.0176(19) 0.0155(19) 0.015(2) 0.0063(15) 0.0078(16) -0.0016(16)
C19 0.022(2) 0.0135(19) 0.022(2) 0.0029(16) 0.0060(17) -0.0028(16)
C20 0.032(2) 0.015(2) 0.025(2) -0.0012(17) -0.0007(19) -0.0012(18)
C21 0.041(3) 0.015(2) 0.032(3) 0.0033(18) 0.004(2) 0.0079(19)
C22 0.023(2) 0.027(2) 0.024(2) 0.0094(18) -0.0010(18) 0.0051(18)
C23 0.024(2) 0.018(2) 0.018(2) 0.0059(16) 0.0028(17) -0.0014(17)
C25 0.032(2) 0.052(3) 0.029(3) 0.001(2) -0.010(2) -0.005(2)
C26 0.039(3) 0.050(3) 0.028(3) -0.012(2) -0.008(2) 0.011(2)
C27 0.023(2) 0.019(2) 0.024(2) -0.0052(16) -0.0059(18) 0.0027(17)
C28 0.048(3) 0.031(2) 0.030(3) -0.0004(19) -0.007(2) 0.010(2)
C29 0.030(2) 0.030(2) 0.055(3) -0.008(2) -0.005(2) -0.004(2)
C30 0.028(2) 0.030(2) 0.032(3) 0.0020(18) 0.009(2) -0.0062(19)
C31 0.020(2) 0.0140(19) 0.021(2) 0.0011(16) 0.0047(17) -0.0014(16)
C32 0.037(2) 0.031(2) 0.016(2) -0.0002(17) 0.0072(19) -0.008(2)
C33 0.034(2) 0.027(2) 0.013(2) -0.0042(17) 0.0020(17) -0.0046(19)
C34 0.065(3) 0.043(3) 0.018(2) -0.0089(19) 0.011(2) -0.021(2)
C35 0.0163(19) 0.0161(19) 0.018(2) -0.0037(15) 0.0046(16) -0.0072(16)
C36 0.020(2) 0.018(2) 0.022(2) -0.0020(16) 0.0030(17) -0.0030(16)
C37 0.028(2) 0.019(2) 0.036(3) -0.0126(18) -0.001(2) 0.0010(18)
C38 0.026(2) 0.039(3) 0.030(2) -0.015(2) -0.009(2) 0.003(2)
C39 0.014(2) 0.033(2) 0.032(2) -0.0039(19) -0.0069(18) 0.0008(18)
C40 0.0119(19) 0.024(2) 0.024(2) -0.0024(17) -0.0020(17) -0.0057(16)
C41 0.028(2) 0.021(2) 0.039(3) -0.0055(19) -0.0113(19) 0.0042(18)
C42 0.057(3) 0.037(3) 0.069(4) 0.015(2) 0.028(3) 0.025(2)
C43 0.032(2) 0.029(2) 0.080(4) 0.011(2) 0.003(2) 0.003(2)
C44 0.029(2) 0.021(2) 0.027(2) -0.0009(17) 0.0015(19) -0.0016(18)
C45 0.048(3) 0.023(2) 0.043(3) 0.004(2) 0.002(2) 0.003(2)
C46 0.032(2) 0.028(2) 0.043(3) 0.006(2) -0.006(2) 0.007(2)
C47 0.030(2) 0.0129(19) 0.014(2) -0.0053(15) 0.0035(17) -0.0060(16)
C48 0.035(2) 0.017(2) 0.015(2) -0.0024(15) -0.0021(18) 0.0004(18)
C49 0.034(2) 0.028(2) 0.021(2) -0.0055(17) -0.0056(19) -0.0047(19)
C50 0.039(3) 0.018(2) 0.029(2) -0.0089(18) 0.004(2) -0.0098(19)
C51 0.032(2) 0.018(2) 0.034(3) -0.0046(18) 0.006(2) 0.0003(18)
C52 0.031(2) 0.017(2) 0.020(2) -0.0031(16) 0.0073(18) -0.0017(17)
C53 0.027(2) 0.020(2) 0.035(3) -0.0044(18) -0.0009(19) 0.0012(18)
C54 0.032(3) 0.085(4) 0.056(3) -0.004(3) 0.013(3) 0.000(3)
C55 0.041(3) 0.034(3) 0.056(3) 0.005(2) -0.009(2) 0.001(2)
C56 0.044(3) 0.021(2) 0.026(2) -0.0014(17) -0.012(2) -0.0031(19)
C57 0.107(5) 0.049(3) 0.040(3) 0.001(2) -0.028(3) 0.019(3)
C58 0.082(4) 0.034(3) 0.067(4) 0.013(3) 0.020(3) 0.028(3)
C24 0.027(2) 0.017(2) 0.022(2) 0.0062(16) -0.0075(18) 0.0015(17)

loop_
_atom_type_symbol
_atom_type_description
_atom_type_scat_dispersion_real
_atom_type_scat_dispersion_imag
_atom_type_scat_source
C C 0.0033 0.0016 'International Tables Vol C Tables 4.2.6.8 and 6.1.1.4'
H H 0.0000 0.0000 'International Tables Vol C Tables 4.2.6.8 and 6.1.1.4'
N N 0.0061 0.0033 'International Tables Vol C Tables 4.2.6.8 and 6.1.1.4'
S S 0.1246 0.1234 'International Tables Vol C Tables 4.2.6.8 and 6.1.1.4'
Ni Ni 0.3393 1.1124 'International Tables Vol C Tables 4.2.6.8 and 6.1.1.4'

loop_
_geom_angle_atom_site_label_1
_geom_angle_atom_site_label_2
_geom_angle_atom_site_label_3
_geom_angle
N1 Ni1 N2 96.86(12)
N1 Ni1 S1 107.24(9)
N2 Ni1 S1 144.70(9)
N1 Ni1 S2 162.25(9)
N2 Ni1 S2 100.28(9)
S1 Ni1 S2 55.39(3)
S2 S1 Ni1 62.97(4)
S2 S1 Ni2 62.40(4)
Ni1 S1 Ni2 109.70(4)
C2 N1 C6 116.5(3)
C2 N1 Ni1 123.9(2)
C6 N1 Ni1 119.6(2)
N4 Ni2 N3 95.29(12)
N4 Ni2 S1 162.48(9)
N3 Ni2 S1 101.42(9)
N4 Ni2 S2 107.02(9)
N3 Ni2 S2 148.91(9)
S1 Ni2 S2 55.52(3)
S1 S2 Ni2 62.08(4)
S1 S2 Ni1 61.64(4)
Ni2 S2 Ni1 108.48(4)
C4 N2 C18 117.7(3)
C4 N2 Ni1 123.7(2)
C18 N2 Ni1 117.8(2)
N1 C2 C3 123.1(3)
N1 C2 C1 120.4(3)
C3 C2 C1 116.5(3)
C31 N3 C35 118.5(3)
C31 N3 Ni2 125.9(2)
C35 N3 Ni2 114.9(2)
C4 C3 C2 128.1(3)
C33 N4 C47 115.5(3)
C33 N4 Ni2 125.0(2)
C47 N4 Ni2 119.5(2)
N2 C4 C3 123.1(3)
N2 C4 C5 120.7(3)
C3 C4 C5 116.2(3)
C7 C6 C11 121.2(3)
C7 C6 N1 119.9(3)
C11 C6 N1 118.9(3)
C8 C7 C6 118.4(3)
C8 C7 C15 120.1(3)
C6 C7 C15 121.5(3)
C9 C8 C7 121.2(4)
C8 C9 C10 119.9(4)
C9 C10 C11 121.3(4)
C10 C11 C6 118.0(3)
C10 C11 C12 120.3(3)
C6 C11 C12 121.6(3)
C14 C12 C11 111.6(3)
C14 C12 C13 110.1(3)
C11 C12 C13 112.6(3)
C7 C15 C17 111.8(3)
C7 C15 C16 113.7(3)
C17 C15 C16 109.3(4)
C19 C18 C23 120.5(3)
C19 C18 N2 121.6(3)
C23 C18 N2 117.9(3)
C20 C19 C18 118.5(3)
C20 C19 C27 119.0(3)
C18 C19 C27 122.4(3)
C21 C20 C19 121.6(4)
C20 C21 C22 119.5(3)
C21 C22 C23 121.1(4)
C22 C23 C18 118.8(3)
C22 C23 C24 119.6(3)
C18 C23 C24 121.7(3)
C19 C27 C28 109.3(3)
C19 C27 C29 112.6(3)
C28 C27 C29 110.2(3)
N3 C31 C32 122.6(3)
N3 C31 C30 121.1(3)
C32 C31 C30 116.3(3)
C31 C32 C33 126.8(3)
N4 C33 C32 123.4(3)
N4 C33 C34 120.3(3)
C32 C33 C34 116.3(3)
C40 C35 C36 121.5(3)
C40 C35 N3 118.3(3)
C36 C35 N3 120.1(3)
C37 C36 C35 117.8(3)
C37 C36 C44 121.3(3)
C35 C36 C44 120.8(3)
C38 C37 C36 120.8(4)
C39 C38 C37 120.4(4)
C38 C39 C40 121.1(4)
C39 C40 C35 118.3(3)
C39 C40 C41 120.3(3)
C35 C40 C41 121.4(3)
C43 C41 C42 110.1(3)
C43 C41 C40 112.4(3)
C42 C41 C40 110.6(3)
C46 C44 C36 112.5(3)
C46 C44 C45 108.8(3)
C36 C44 C45 113.7(3)
C52 C47 C48 121.2(3)
C52 C47 N4 119.8(3)
C48 C47 N4 118.9(3)
C49 C48 C47 117.2(3)
C49 C48 C56 120.6(3)
C47 C48 C56 122.2(3)
C50 C49 C48 121.9(4)
C51 C50 C49 119.9(4)
C50 C51 C52 121.4(4)
C51 C52 C47 118.2(4)
C51 C52 C53 120.6(3)
C47 C52 C53 121.2(3)
C52 C53 C55 112.3(3)
C52 C53 C54 111.9(3)
C55 C53 C54 110.9(4)
C57 C56 C48 113.7(3)
C57 C56 C58 109.8(4)
C48 C56 C58 109.6(3)
C25 C24 C23 113.5(3)
C25 C24 C26 110.8(3)
C23 C24 C26 111.2(3)

loop_
_geom_bond_atom_site_label_1
_geom_bond_atom_site_label_2
_geom_bond_distance
Ni1 N1 1.906(3)
Ni1 N2 1.906(3)
Ni1 S1 2.1934(10)
Ni1 S2 2.2204(10)
S1 S2 2.0514(12)
S1 Ni2 2.1989(10)
N1 C2 1.333(4)
N1 C6 1.449(4)
C1 C2 1.523(5)
Ni2 N4 1.880(3)
Ni2 N3 1.901(3)
Ni2 S2 2.2054(10)
N2 C4 1.340(4)
N2 C18 1.450(4)
C2 C3 1.398(5)
N3 C31 1.324(4)
N3 C35 1.437(4)
C3 C4 1.391(5)
N4 C33 1.341(4)
N4 C47 1.440(4)
C4 C5 1.520(5)
C6 C7 1.400(5)
C6 C11 1.409(5)
C7 C8 1.394(5)
C7 C15 1.517(5)
C8 C9 1.377(5)
C9 C10 1.381(5)
C10 C11 1.393(5)
C11 C12 1.524(5)
C12 C14 1.522(5)
C12 C13 1.527(5)
C15 C17 1.521(5)
C15 C16 1.529(5)
C18 C19 1.402(5)
C18 C23 1.404(5)
C19 C20 1.390(5)
C19 C27 1.506(5)
C20 C21 1.377(5)
C21 C22 1.379(5)
C22 C23 1.394(5)
C23 C24 1.523(5)
C25 C24 1.522(5)
C26 C24 1.529(5)
C27 C28 1.523(5)
C27 C29 1.537(5)
C30 C31 1.515(5)
C31 C32 1.389(5)
C32 C33 1.392(5)
C33 C34 1.509(5)
C35 C40 1.403(5)
C35 C36 1.406(5)
C36 C37 1.389(5)
C36 C44 1.525(5)
C37 C38 1.384(5)
C38 C39 1.377(5)
C39 C40 1.378(5)
C40 C41 1.526(5)
C41 C43 1.514(5)
C41 C42 1.524(5)
C44 C46 1.512(5)
C44 C45 1.528(5)
C47 C52 1.399(5)
C47 C48 1.414(5)
C48 C49 1.396(5)
C48 C56 1.517(5)
C49 C50 1.375(5)
C50 C51 1.366(5)
C51 C52 1.394(5)
C52 C53 1.526(5)
C53 C55 1.533(5)
C53 C54 1.534(5)
C56 C57 1.511(6)
C56 C58 1.526(6)
